data_4064891
loop_
_publ_author_name
'Gao, Wei'
'Song, Li-Cheng'
'Yin, Bang-Shao'
'Zan, Hui-Ning'
'Wang, De-Fu'
'Song, Hai-Bin'

_publ_section_title
;
 Synthesis and Characterization of Single, Double, and Triple Butterfly
 [2Fe2E] (E = Se, S) Cluster Complexes Related to the Active Site of
 [FeFe]-Hydrogenases
;
_journal_issue 15
_journal_name_full Organometallics
_journal_page_first 4097
_journal_paper_doi 10.1021/om200395g
_journal_volume 30
_journal_year 2011
_chemical_formula_sum 'C10 H7 Fe2 N O7 Se2'
_chemical_formula_weight 522.79
_chemical_name_systematic
; 
 ? 
;
_space_group_IT_number 2
_symmetry_cell_setting triclinic
_symmetry_space_group_name_Hall '-P 1'
_symmetry_space_group_name_H-M 'P -1'
_atom_sites_solution_hydrogens geom
_atom_sites_solution_primary direct
_atom_sites_solution_secondary difmap
_audit_creation_method SHELXL-97
_cell_angle_alpha 106.32(3)
_cell_angle_beta 95.94(3)
_cell_angle_gamma 111.62(3)
_cell_formula_units_Z 2
_cell_length_a 7.5704(15)
_cell_length_b 9.0774(18)
_cell_length_c 12.941(3)
_cell_measurement_reflns_used 1520
_cell_measurement_temperature 113(2)
_cell_measurement_theta_max 27.892
_cell_measurement_theta_min 2.542
_cell_volume 771.8(4)
_computing_cell_refinement crystalclear
_computing_data_collection crystalclear
_computing_data_reduction crystalclear
_computing_molecular_graphics 'Bruker SHELXTL'
_computing_publication_material 'Bruker SHELXTL'
_computing_structure_refinement 'SHELXL-97 (Sheldrick, 1997)'
_computing_structure_solution 'SHELXS-97 (Sheldrick, 1990)'
_diffrn_ambient_temperature 113(2)
_diffrn_measured_fraction_theta_full 0.995
_diffrn_measured_fraction_theta_max 0.995
_diffrn_measurement_device_type 'rigaku saturn'
_diffrn_measurement_method '\w scans'
_diffrn_radiation_monochromator confocal
_diffrn_radiation_source 'rotating anode'
_diffrn_radiation_type MoK\a
_diffrn_radiation_wavelength 0.71073
_diffrn_reflns_av_R_equivalents 0.1192
_diffrn_reflns_av_sigmaI/netI 0.1664
_diffrn_reflns_limit_h_max 9
_diffrn_reflns_limit_h_min -8
_diffrn_reflns_limit_k_max 10
_diffrn_reflns_limit_k_min -10
_diffrn_reflns_limit_l_max 15
_diffrn_reflns_limit_l_min -12
_diffrn_reflns_number 5734
_diffrn_reflns_theta_full 25.02
_diffrn_reflns_theta_max 25.02
_diffrn_reflns_theta_min 2.54
_diffrn_standards_decay_% 0
_diffrn_standards_interval_count 0
_diffrn_standards_interval_time 0
_diffrn_standards_number 0
_exptl_absorpt_coefficient_mu 6.626
_exptl_absorpt_correction_T_max 0.6193
_exptl_absorpt_correction_T_min 0.4170
_exptl_absorpt_correction_type multi-scan
_exptl_absorpt_process_details crystalclear
_exptl_crystal_density_diffrn 2.250
_exptl_crystal_density_method 'not measured'
_exptl_crystal_F_000 500
_exptl_crystal_size_max 0.16
_exptl_crystal_size_mid 0.14
_exptl_crystal_size_min 0.08
_refine_diff_density_max 0.812
_refine_diff_density_min -0.985
_refine_diff_density_rms 0.195
_refine_ls_extinction_method none
_refine_ls_goodness_of_fit_ref 0.979
_refine_ls_hydrogen_treatment constr
_refine_ls_matrix_type full
_refine_ls_number_parameters 200
_refine_ls_number_reflns 2702
_refine_ls_number_restraints 0
_refine_ls_restrained_S_all 0.979
_refine_ls_R_factor_all 0.1045
_refine_ls_R_factor_gt 0.0552
_refine_ls_shift/su_max 0.000
_refine_ls_shift/su_mean 0.000
_refine_ls_structure_factor_coef Fsqd
_refine_ls_weighting_details 'calc w=1/[\s^2^(Fo^2^)+(0.0000P)^2^+0.0000P] where P=(Fo^2^+2Fc^2^)/3'
_refine_ls_weighting_scheme calc
_refine_ls_wR_factor_gt 0.0862
_refine_ls_wR_factor_ref 0.0991
_reflns_number_gt 1689
_reflns_number_total 2702
_reflns_threshold_expression >2sigma(I)
_cod_data_source_file om200395g_si_002.cif
_cod_data_source_block Comp1
_cod_depositor_comments
;
The following automatic conversions were performed:

'_symmetry_cell_setting' value 'Triclinic' changed to 'triclinic'
according to /home/saulius/struct/CIF-dictionaries/cif_core.dic
dictionary named 'cif_core.dic' version 2.4.1 from
2010-06-29.

'_exptl_absorpt_correction_type' value 'MULTI-SCAN'
changed to 'multi-scan' according to
/home/saulius/struct/CIF-dictionaries/cif_core.dic dictionary named
'cif_core.dic' version 2.4.1 from
2010-06-29.

'_refine_ls_hydrogen_treatment' value 'CONSTR' changed
to 'constr' according to
/home/saulius/struct/CIF-dictionaries/cif_core.dic dictionary named
'cif_core.dic' version 2.4.1 from 2010-06-29.

Automatic conversion script
Id: cif_fix_values 1715 2011-07-08 13:25:40Z adriana 
;
_cod_original_cell_volume 771.7(3)
_cod_original_sg_symbol_H-M P-1
_cod_database_code 4064891

loop_
_symmetry_equiv_pos_as_xyz
'x, y, z'
'-x, -y, -z'

loop_
_atom_site_label
_atom_site_type_symbol
_atom_site_fract_x
_atom_site_fract_y
_atom_site_fract_z
_atom_site_U_iso_or_equiv
_atom_site_adp_type
_atom_site_occupancy
_atom_site_symmetry_multiplicity
_atom_site_calc_flag
_atom_site_refinement_flags
Se1 Se 0.25800(11) 0.95635(12) 0.34132(7) 0.0177(2) Uani 1 1 d .
Se2 Se 0.45388(11) 1.06565(12) 0.14619(7) 0.0180(2) Uani 1 1 d .
Fe1 Fe 0.26281(16) 1.16027(17) 0.25869(10) 0.0173(3) Uani 1 1 d .
Fe2 Fe 0.57460(16) 1.14410(16) 0.33934(10) 0.0173(3) Uani 1 1 d .
O1 O -0.1277(8) 1.0023(9) 0.1074(5) 0.0299(17) Uani 1 1 d .
O2 O 0.1738(9) 1.3285(9) 0.4619(5) 0.0341(17) Uani 1 1 d .
O3 O 0.4453(8) 1.4735(8) 0.2129(5) 0.0304(17) Uani 1 1 d .
O4 O 0.6198(9) 1.3306(9) 0.5738(5) 0.0298(16) Uani 1 1 d .
O5 O 0.8922(9) 1.4335(9) 0.3206(5) 0.0373(18) Uani 1 1 d .
O6 O 0.7716(9) 0.9218(9) 0.3520(5) 0.0313(17) Uani 1 1 d .
O7 O -0.0379(8) 0.6787(9) -0.0493(5) 0.0332(17) Uani 1 1 d .
N1 N 0.1575(9) 0.7330(9) 0.1129(5) 0.0171(17) Uani 1 1 d .
C1 C 0.0241(11) 1.0627(11) 0.1661(7) 0.018(2) Uani 1 1 d .
C2 C 0.2088(12) 1.2648(12) 0.3831(8) 0.024(2) Uani 1 1 d .
C3 C 0.3681(12) 1.3511(13) 0.2293(7) 0.026(2) Uani 1 1 d .
C4 C 0.6039(10) 1.2552(12) 0.4818(7) 0.019(2) Uani 1 1 d .
C5 C 0.7691(11) 1.3222(12) 0.3288(7) 0.022(2) Uani 1 1 d .
C6 C 0.6974(11) 1.0098(12) 0.3473(7) 0.023(2) Uani 1 1 d .
C7 C 0.1914(12) 0.7374(12) 0.2248(7) 0.026(2) Uani 1 1 d .
H7A H 0.2968 0.7032 0.2367 0.031 Uiso 1 1 calc R
H7B H 0.0752 0.6542 0.2339 0.031 Uiso 1 1 calc R
C8 C 0.3310(11) 0.8159(12) 0.0771(7) 0.024(2) Uani 1 1 d .
H8A H 0.2970 0.7863 -0.0027 0.029 Uiso 1 1 calc R
H8B H 0.4262 0.7729 0.0938 0.029 Uiso 1 1 calc R
C9 C -0.0231(12) 0.6760(12) 0.0437(7) 0.023(2) Uani 1 1 d .
C10 C -0.2008(12) 0.6049(13) 0.0913(8) 0.032(3) Uani 1 1 d .
H10A H -0.3180 0.5794 0.0400 0.048 Uiso 1 1 calc R
H10B H -0.1892 0.6871 0.1603 0.048 Uiso 1 1 calc R
H10C H -0.2064 0.5039 0.1034 0.048 Uiso 1 1 calc R

loop_
_atom_site_aniso_label
_atom_site_aniso_U_11
_atom_site_aniso_U_22
_atom_site_aniso_U_33
_atom_site_aniso_U_23
_atom_site_aniso_U_13
_atom_site_aniso_U_12
Se1 0.0185(4) 0.0201(6) 0.0172(5) 0.0091(5) 0.0065(3) 0.0084(4)
Se2 0.0184(4) 0.0190(6) 0.0178(5) 0.0079(5) 0.0073(3) 0.0072(4)
Fe1 0.0164(6) 0.0182(8) 0.0205(7) 0.0091(6) 0.0064(5) 0.0084(6)
Fe2 0.0145(6) 0.0182(8) 0.0189(7) 0.0070(6) 0.0033(5) 0.0062(6)
O1 0.026(4) 0.037(5) 0.030(4) 0.014(4) 0.004(3) 0.016(3)
O2 0.041(4) 0.040(5) 0.027(4) 0.013(4) 0.011(3) 0.021(4)
O3 0.032(4) 0.026(5) 0.039(4) 0.015(4) 0.010(3) 0.016(3)
O4 0.044(4) 0.023(4) 0.017(4) 0.006(3) -0.001(3) 0.011(3)
O5 0.027(4) 0.035(5) 0.044(4) 0.019(4) 0.009(3) 0.002(3)
O6 0.031(4) 0.028(5) 0.046(5) 0.018(4) 0.014(3) 0.018(3)
O7 0.034(4) 0.031(5) 0.021(4) 0.009(3) -0.009(3) 0.004(3)
N1 0.015(4) 0.017(5) 0.016(4) 0.007(4) 0.005(3) 0.002(3)
C1 0.019(5) 0.019(6) 0.022(5) 0.010(5) 0.008(4) 0.012(4)
C2 0.026(5) 0.019(6) 0.030(6) 0.014(5) 0.009(4) 0.009(4)
C3 0.025(5) 0.025(7) 0.034(6) 0.015(5) 0.015(4) 0.011(5)
C4 0.011(4) 0.016(6) 0.021(5) 0.011(5) -0.005(3) -0.007(4)
C5 0.013(4) 0.021(6) 0.026(5) 0.006(5) -0.002(3) 0.004(4)
C6 0.021(5) 0.027(6) 0.017(5) 0.004(5) 0.003(4) 0.009(5)
C7 0.027(5) 0.030(7) 0.021(5) 0.013(5) 0.005(4) 0.009(4)
C8 0.015(4) 0.020(6) 0.031(6) 0.001(5) 0.007(4) 0.005(4)
C9 0.024(5) 0.019(6) 0.025(6) 0.009(5) 0.003(4) 0.008(4)
C10 0.016(5) 0.030(7) 0.036(6) 0.010(6) -0.002(4) -0.003(4)

loop_
_atom_type_symbol
_atom_type_description
_atom_type_scat_dispersion_real
_atom_type_scat_dispersion_imag
_atom_type_scat_source
C C 0.0033 0.0016 'International Tables Vol C Tables 4.2.6.8 and 6.1.1.4'
H H 0.0000 0.0000 'International Tables Vol C Tables 4.2.6.8 and 6.1.1.4'
N N 0.0061 0.0033 'International Tables Vol C Tables 4.2.6.8 and 6.1.1.4'
O O 0.0106 0.0060 'International Tables Vol C Tables 4.2.6.8 and 6.1.1.4'
Fe Fe 0.3463 0.8444 'International Tables Vol C Tables 4.2.6.8 and 6.1.1.4'
Se Se -0.0929 2.2259 'International Tables Vol C Tables 4.2.6.8 and 6.1.1.4'

loop_
_geom_angle_atom_site_label_1
_geom_angle_atom_site_label_2
_geom_angle_atom_site_label_3
_geom_angle
C7 Se1 Fe1 109.7(2)
C7 Se1 Fe2 107.4(2)
Fe1 Se1 Fe2 64.88(5)
C8 Se2 Fe1 110.8(2)
C8 Se2 Fe2 109.8(2)
Fe1 Se2 Fe2 65.15(5)
C3 Fe1 C2 92.6(4)
C3 Fe1 C1 100.5(4)
C2 Fe1 C1 100.0(4)
C3 Fe1 Se2 85.4(3)
C2 Fe1 Se2 157.0(3)
C1 Fe1 Se2 102.9(3)
C3 Fe1 Se1 156.1(3)
C2 Fe1 Se1 85.7(2)
C1 Fe1 Se1 103.2(2)
Se2 Fe1 Se1 87.03(5)
C3 Fe1 Fe2 99.5(3)
C2 Fe1 Fe2 100.4(3)
C1 Fe1 Fe2 150.6(3)
Se2 Fe1 Fe2 57.58(4)
Se1 Fe1 Fe2 57.70(5)
C4 Fe2 C5 90.9(4)
C4 Fe2 C6 101.8(4)
C5 Fe2 C6 100.8(4)
C4 Fe2 Se2 154.7(3)
C5 Fe2 Se2 86.6(3)
C6 Fe2 Se2 103.4(3)
C4 Fe2 Se1 87.8(2)
C5 Fe2 Se1 161.6(3)
C6 Fe2 Se1 97.5(3)
Se2 Fe2 Se1 86.68(6)
C4 Fe2 Fe1 99.4(3)
C5 Fe2 Fe1 104.8(2)
C6 Fe2 Fe1 146.3(3)
Se2 Fe2 Fe1 57.27(5)
Se1 Fe2 Fe1 57.42(4)
C9 N1 C7 125.6(6)
C9 N1 C8 118.8(6)
C7 N1 C8 115.1(6)
O1 C1 Fe1 179.3(7)
O2 C2 Fe1 179.0(8)
O3 C3 Fe1 176.2(8)
O4 C4 Fe2 177.8(7)
O5 C5 Fe2 178.9(9)
O6 C6 Fe2 178.6(7)
N1 C7 Se1 116.4(6)
N1 C7 H7A 108.2
Se1 C7 H7A 108.2
N1 C7 H7B 108.2
Se1 C7 H7B 108.2
H7A C7 H7B 107.3
N1 C8 Se2 114.4(6)
N1 C8 H8A 108.7
Se2 C8 H8A 108.7
N1 C8 H8B 108.7
Se2 C8 H8B 108.7
H8A C8 H8B 107.6
O7 C9 N1 121.1(7)
O7 C9 C10 122.8(8)
N1 C9 C10 116.0(7)
C9 C10 H10A 109.5
C9 C10 H10B 109.5
H10A C10 H10B 109.5
C9 C10 H10C 109.5
H10A C10 H10C 109.5
H10B C10 H10C 109.5

loop_
_geom_bond_atom_site_label_1
_geom_bond_atom_site_label_2
_geom_bond_distance
Se1 C7 1.974(10)
Se1 Fe1 2.3753(14)
Se1 Fe2 2.3825(16)
Se2 C8 1.985(9)
Se2 Fe1 2.3659(16)
Se2 Fe2 2.3743(16)
Fe1 C3 1.788(8)
Fe1 C2 1.795(10)
Fe1 C1 1.806(8)
Fe1 Fe2 2.5523(17)
Fe2 C4 1.781(9)
Fe2 C5 1.792(8)
Fe2 C6 1.802(9)
O1 C1 1.148(10)
O2 C2 1.132(9)
O3 C3 1.140(9)
O4 C4 1.162(10)
O5 C5 1.135(9)
O6 C6 1.144(9)
O7 C9 1.205(8)
N1 C9 1.380(10)
N1 C7 1.432(9)
N1 C8 1.449(8)
C7 H7A 0.9700
C7 H7B 0.9700
C8 H8A 0.9700
C8 H8B 0.9700
C9 C10 1.536(10)
C10 H10A 0.9600
C10 H10B 0.9600
C10 H10C 0.9600

loop_
_geom_torsion_atom_site_label_1
_geom_torsion_atom_site_label_2
_geom_torsion_atom_site_label_3
_geom_torsion_atom_site_label_4
_geom_torsion
C8 Se2 Fe1 C3 -152.8(4)
Fe2 Se2 Fe1 C3 104.3(3)
C8 Se2 Fe1 C2 121.5(7)
Fe2 Se2 Fe1 C2 18.6(6)
C8 Se2 Fe1 C1 -53.1(3)
Fe2 Se2 Fe1 C1 -156.0(2)
C8 Se2 Fe1 Se1 49.9(3)
Fe2 Se2 Fe1 Se1 -53.06(5)
C8 Se2 Fe1 Fe2 102.9(3)
C7 Se1 Fe1 C3 -119.1(8)
Fe2 Se1 Fe1 C3 -18.6(7)
C7 Se1 Fe1 C2 154.3(4)
Fe2 Se1 Fe1 C2 -105.2(3)
C7 Se1 Fe1 C1 55.0(4)
Fe2 Se1 Fe1 C1 155.5(3)
C7 Se1 Fe1 Se2 -47.6(2)
Fe2 Se1 Fe1 Se2 52.96(6)
C7 Se1 Fe1 Fe2 -100.5(2)
C8 Se2 Fe2 C4 -129.4(6)
Fe1 Se2 Fe2 C4 -25.0(6)
C8 Se2 Fe2 C5 145.6(4)
Fe1 Se2 Fe2 C5 -110.0(3)
C8 Se2 Fe2 C6 45.3(3)
Fe1 Se2 Fe2 C6 149.8(3)
C8 Se2 Fe2 Se1 -51.6(2)
Fe1 Se2 Fe2 Se1 52.85(5)
C8 Se2 Fe2 Fe1 -104.4(2)
C7 Se1 Fe2 C4 -153.4(3)
Fe1 Se1 Fe2 C4 102.6(3)
C7 Se1 Fe2 C5 120.2(9)
Fe1 Se1 Fe2 C5 16.2(9)
C7 Se1 Fe2 C6 -51.8(3)
Fe1 Se1 Fe2 C6 -155.8(3)
C7 Se1 Fe2 Se2 51.3(2)
Fe1 Se1 Fe2 Se2 -52.72(5)
C7 Se1 Fe2 Fe1 104.1(2)
C3 Fe1 Fe2 C4 91.2(4)
C2 Fe1 Fe2 C4 -3.3(4)
C1 Fe1 Fe2 C4 -136.6(5)
Se2 Fe1 Fe2 C4 169.5(2)
Se1 Fe1 Fe2 C4 -81.3(2)
C3 Fe1 Fe2 C5 -2.3(4)
C2 Fe1 Fe2 C5 -96.7(4)
C1 Fe1 Fe2 C5 130.0(5)
Se2 Fe1 Fe2 C5 76.0(3)
Se1 Fe1 Fe2 C5 -174.8(3)
C3 Fe1 Fe2 C6 -140.4(5)
C2 Fe1 Fe2 C6 125.2(5)
C1 Fe1 Fe2 C6 -8.1(6)
Se2 Fe1 Fe2 C6 -62.1(4)
Se1 Fe1 Fe2 C6 47.1(4)
C3 Fe1 Fe2 Se2 -78.3(3)
C2 Fe1 Fe2 Se2 -172.7(3)
C1 Fe1 Fe2 Se2 53.9(4)
Se1 Fe1 Fe2 Se2 109.21(7)
C3 Fe1 Fe2 Se1 172.5(3)
C2 Fe1 Fe2 Se1 78.1(3)
C1 Fe1 Fe2 Se1 -55.3(4)
Se2 Fe1 Fe2 Se1 -109.21(7)
C3 Fe1 C1 O1 -35(56)
C2 Fe1 C1 O1 60(56)
Se2 Fe1 C1 O1 -122(56)
Se1 Fe1 C1 O1 148(56)
Fe2 Fe1 C1 O1 -167(100)
C3 Fe1 C2 O2 -178(100)
C1 Fe1 C2 O2 81(46)
Se2 Fe1 C2 O2 -94(46)
Se1 Fe1 C2 O2 -22(46)
Fe2 Fe1 C2 O2 -78(46)
C2 Fe1 C3 O3 101(13)
C1 Fe1 C3 O3 -158(13)
Se2 Fe1 C3 O3 -56(13)
Se1 Fe1 C3 O3 16(13)
Fe2 Fe1 C3 O3 0(13)
C5 Fe2 C4 O4 77(17)
C6 Fe2 C4 O4 179(100)
Se2 Fe2 C4 O4 -7(18)
Se1 Fe2 C4 O4 -84(17)
Fe1 Fe2 C4 O4 -28(17)
C4 Fe2 C5 O5 174(100)
C6 Fe2 C5 O5 71(42)
Se2 Fe2 C5 O5 -32(41)
Se1 Fe2 C5 O5 -100(41)
Fe1 Fe2 C5 O5 -86(41)
C4 Fe2 C6 O6 98(31)
C5 Fe2 C6 O6 -169(31)
Se2 Fe2 C6 O6 -80(31)
Se1 Fe2 C6 O6 8(31)
Fe1 Fe2 C6 O6 -30(31)
C9 N1 C7 Se1 -98.3(9)
C8 N1 C7 Se1 73.6(8)
Fe1 Se1 C7 N1 0.1(6)
Fe2 Se1 C7 N1 -68.8(5)
C9 N1 C8 Se2 102.4(8)
C7 N1 C8 Se2 -70.1(8)
Fe1 Se2 C8 N1 -4.8(6)
Fe2 Se2 C8 N1 65.3(6)
C7 N1 C9 O7 179.2(8)
C8 N1 C9 O7 7.6(13)
C7 N1 C9 C10 -2.8(13)
C8 N1 C9 C10 -174.3(8)
